data_2224122
loop_
_publ_author_name
'Guo, Wenbo'
'Liu, Xueqin'
'Li, Long'
'Deng, Dongsheng'

_publ_section_title
;
 2-Iodo-3-methoxy-6-methylpyridine
;
_journal_coeditor_code BQ2179
_journal_issue 12
_journal_name_full 'Acta Crystallographica Section E'
_journal_page_first o3269
_journal_paper_doi 10.1107/S1600536809050739
_journal_volume 65
_journal_year 2009
_chemical_formula_iupac 'C7 H8 I N O'
_chemical_formula_moiety 'C7 H8 I N O'
_chemical_formula_sum 'C7 H8 I N O'
_chemical_formula_weight 249.04
_chemical_name_systematic
;
2-Iodo-3-methoxy-6-methylpyridine
;
_space_group_IT_number 2
_symmetry_cell_setting triclinic
_symmetry_space_group_name_Hall '-P 1'
_symmetry_space_group_name_H-M 'P -1'
_atom_sites_solution_hydrogens geom
_atom_sites_solution_primary direct
_atom_sites_solution_secondary difmap
_audit_creation_method SHELXL-97
_cell_angle_alpha 106.0930(10)
_cell_angle_beta 90.6330(10)
_cell_angle_gamma 103.6360(10)
_cell_formula_units_Z 6
_cell_length_a 7.7974(9)
_cell_length_b 10.8302(12)
_cell_length_c 16.2898(18)
_cell_measurement_reflns_used 3296
_cell_measurement_temperature 296(2)
_cell_measurement_theta_max 23.07
_cell_measurement_theta_min 2.70
_cell_volume 1280.2(2)
_computing_cell_refinement 'SAINT (Bruker, 2004)'
_computing_data_collection 'APEX2 (Bruker, 2004)'
_computing_data_reduction 'SAINT (Bruker, 2004)'
_computing_molecular_graphics 'SHELXTL (Sheldrick, 2008) and DIAMOND (Brandenburg, 2006)'
_computing_publication_material 'SHELXTL (Sheldrick, 2008) and PLATON (Spek, 2009)'
_computing_structure_refinement 'SHELXL97 (Sheldrick, 2008)'
_computing_structure_solution 'SHELXS97 (Sheldrick, 2008)'
_diffrn_ambient_temperature 296(2)
_diffrn_measured_fraction_theta_full 0.993
_diffrn_measured_fraction_theta_max 0.993
_diffrn_measurement_device_type 'Bruker APEXII CCD'
_diffrn_measurement_method 'phi and omega scans'
_diffrn_radiation_monochromator graphite
_diffrn_radiation_source 'fine-focus sealed tube'
_diffrn_radiation_type MoK\a
_diffrn_radiation_wavelength 0.71073
_diffrn_reflns_av_R_equivalents 0.0259
_diffrn_reflns_av_sigmaI/netI 0.0376
_diffrn_reflns_limit_h_max 9
_diffrn_reflns_limit_h_min -9
_diffrn_reflns_limit_k_max 13
_diffrn_reflns_limit_k_min -12
_diffrn_reflns_limit_l_max 19
_diffrn_reflns_limit_l_min -19
_diffrn_reflns_number 9886
_diffrn_reflns_theta_full 25.50
_diffrn_reflns_theta_max 25.50
_diffrn_reflns_theta_min 2.61
_exptl_absorpt_coefficient_mu 3.687
_exptl_absorpt_correction_T_max 0.6457
_exptl_absorpt_correction_T_min 0.5259
_exptl_absorpt_correction_type multi-scan
_exptl_absorpt_process_details '(SADABS; Sheldrick, 1996)'
_exptl_crystal_colour colorless
_exptl_crystal_density_diffrn 1.938
_exptl_crystal_density_method 'not measured'
_exptl_crystal_description block
_exptl_crystal_F_000 708
_exptl_crystal_size_max 0.20
_exptl_crystal_size_mid 0.14
_exptl_crystal_size_min 0.13
_refine_diff_density_max 0.559
_refine_diff_density_min -0.680
_refine_ls_extinction_coef 0.0067(3)
_refine_ls_extinction_expression Fc^*^=kFc[1+0.001xFc^2^\l^3^/sin(2\q)]^-1/4^
_refine_ls_extinction_method 'SHELXS97 (Sheldrick, 2008)'
_refine_ls_goodness_of_fit_ref 1.010
_refine_ls_hydrogen_treatment constr
_refine_ls_matrix_type full
_refine_ls_number_parameters 278
_refine_ls_number_reflns 4737
_refine_ls_number_restraints 0
_refine_ls_restrained_S_all 1.010
_refine_ls_R_factor_all 0.0430
_refine_ls_R_factor_gt 0.0291
_refine_ls_shift/su_max 0.001
_refine_ls_shift/su_mean 0.000
_refine_ls_structure_factor_coef Fsqd
_refine_ls_weighting_details 'calc w=1/[\s^2^(Fo^2^)+(0.0183P)^2^+0.8733P] where P=(Fo^2^+2Fc^2^)/3'
_refine_ls_weighting_scheme calc
_refine_ls_wR_factor_gt 0.0563
_refine_ls_wR_factor_ref 0.0622
_reflns_number_gt 3719
_reflns_number_total 4737
_reflns_threshold_expression I>2sigma(I)
_cod_data_source_file bq2179.cif
_cod_data_source_block I
_cod_depositor_comments
;
The following automatic conversions were performed:
'_symmetry_cell_setting' value 'Triclinic' changed to 'triclinic'
according to '/home/saulius/struct/CIF-dictionaries/cif_core.dic'
dictionary named 'cif_core.dic' version 2.4.1 from 2010-06-29.

Automatic conversion script
Id: cif_fix_enum 1527 2010-12-29 10:47:43Z saulius 

The following automatic conversions were performed:

'_symmetry_cell_setting' value 'Triclinic' changed to 'triclinic'
according to /home/saulius/struct/CIF-dictionaries/cif_core.dic
dictionary named 'cif_core.dic' version 2.4.1 from 2010-06-29.

Automatic conversion script
Id: cif_fix_values 1715 2011-07-08 13:25:40Z adriana 
;
_cod_database_code 2224122
_cod_database_fobs_code 2224122

loop_
_symmetry_equiv_pos_as_xyz
'x, y, z'
'-x, -y, -z'

loop_
_atom_site_type_symbol
_atom_site_label
_atom_site_fract_x
_atom_site_fract_y
_atom_site_fract_z
_atom_site_U_iso_or_equiv
_atom_site_adp_type
_atom_site_calc_flag
_atom_site_refinement_flags
_atom_site_occupancy
_atom_site_disorder_assembly
_atom_site_disorder_group
C C1 0.2655(6) 0.5314(4) 0.5640(3) 0.0522(10) Uani d . 1 . .
C C2 0.3438(6) 0.6096(5) 0.5130(3) 0.0581(11) Uani d . 1 . .
C C3 0.3160(7) 0.5495(6) 0.4251(3) 0.0776(15) Uani d . 1 . .
H H3 0.3633 0.5957 0.3870 0.093 Uiso calc R 1 . .
C C4 0.2179(7) 0.4212(6) 0.3958(3) 0.0801(15) Uani d . 1 . .
H H4 0.2010 0.3797 0.3371 0.096 Uiso calc R 1 . .
C C5 0.1440(6) 0.3525(5) 0.4509(3) 0.0652(13) Uani d . 1 . .
C C6 0.0322(8) 0.2131(5) 0.4196(3) 0.0905(17) Uani d . 1 . .
H H6A 0.0896 0.1550 0.4380 0.136 Uiso calc R 1 . .
H H6B 0.0167 0.1866 0.3581 0.136 Uiso calc R 1 . .
H H6C -0.0813 0.2084 0.4425 0.136 Uiso calc R 1 . .
C C7 0.5208(8) 0.8131(5) 0.4975(4) 0.0900(17) Uani d . 1 . .
H H7A 0.5924 0.7653 0.4600 0.135 Uiso calc R 1 . .
H H7B 0.5938 0.8961 0.5321 0.135 Uiso calc R 1 . .
H H7C 0.4311 0.8294 0.4639 0.135 Uiso calc R 1 . .
C C8 0.5213(6) 0.3742(4) 0.0739(2) 0.0479(10) Uani d . 1 . .
C C9 0.6383(6) 0.4983(4) 0.0899(3) 0.0500(10) Uani d . 1 . .
C C10 0.5793(7) 0.6050(4) 0.1397(3) 0.0627(12) Uani d . 1 . .
H H10 0.6521 0.6906 0.1541 0.075 Uiso calc R 1 . .
C C11 0.4127(7) 0.5816(5) 0.1669(3) 0.0671(13) Uani d . 1 . .
H H11 0.3725 0.6521 0.2004 0.081 Uiso calc R 1 . .
C C12 0.3034(6) 0.4552(5) 0.1456(3) 0.0596(11) Uani d . 1 . .
C C13 0.1181(7) 0.4251(5) 0.1713(3) 0.0791(15) Uani d . 1 . .
H H13A 0.0364 0.4120 0.1233 0.119 Uiso calc R 1 . .
H H13B 0.1029 0.4979 0.2176 0.119 Uiso calc R 1 . .
H H13C 0.0959 0.3460 0.1894 0.119 Uiso calc R 1 . .
C C14 0.9152(7) 0.6345(4) 0.0738(3) 0.0765(15) Uani d . 1 . .
H H14A 0.8591 0.6908 0.0527 0.115 Uiso calc R 1 . .
H H14B 1.0216 0.6276 0.0458 0.115 Uiso calc R 1 . .
H H14C 0.9438 0.6715 0.1345 0.115 Uiso calc R 1 . .
C C15 0.1107(5) 0.9067(4) 0.2665(2) 0.0450(9) Uani d . 1 . .
C C16 0.2909(5) 0.9519(4) 0.2630(3) 0.0483(10) Uani d . 1 . .
C C17 0.3429(6) 1.0324(4) 0.2107(3) 0.0624(12) Uani d . 1 . .
H H17 0.4627 1.0660 0.2063 0.075 Uiso calc R 1 . .
C C18 0.2179(7) 1.0628(4) 0.1653(3) 0.0646(12) Uani d . 1 . .
H H18 0.2528 1.1183 0.1308 0.077 Uiso calc R 1 . .
C C19 0.0416(6) 1.0116(4) 0.1705(3) 0.0594(11) Uani d . 1 . .
C C20 -0.1023(7) 1.0386(6) 0.1207(4) 0.0880(17) Uani d . 1 . .
H H20A -0.1829 0.9561 0.0903 0.132 Uiso calc R 1 . .
H H20B -0.0505 1.0840 0.0807 0.132 Uiso calc R 1 . .
H H20C -0.1652 1.0928 0.1596 0.132 Uiso calc R 1 . .
C C21 0.5866(6) 0.9547(5) 0.3028(4) 0.0871(17) Uani d . 1 . .
H H21A 0.6098 0.9276 0.2436 0.131 Uiso calc R 1 . .
H H21B 0.6499 0.9151 0.3351 0.131 Uiso calc R 1 . .
H H21C 0.6248 1.0495 0.3247 0.131 Uiso calc R 1 . .
I I1 0.30556(5) 0.61072(3) 0.698542(19) 0.07157(13) Uani d . 1 . .
I I2 0.60344(4) 0.20520(3) 0.00399(2) 0.06819(12) Uani d . 1 . .
I I3 0.01400(4) 0.78330(3) 0.344715(19) 0.05933(11) Uani d . 1 . .
N N1 0.1683(5) 0.4079(4) 0.5349(2) 0.0568(9) Uani d . 1 . .
N N2 0.3602(5) 0.3508(3) 0.0991(2) 0.0538(9) Uani d . 1 . .
N N3 -0.0123(4) 0.9329(3) 0.2220(2) 0.0526(9) Uani d . 1 . .
O O1 0.4377(4) 0.7353(3) 0.5523(2) 0.0727(9) Uani d . 1 . .
O O2 0.7978(4) 0.5059(3) 0.05666(19) 0.0619(8) Uani d . 1 . .
O O3 0.3999(4) 0.9124(3) 0.3106(2) 0.0648(8) Uani d . 1 . .

loop_
_atom_site_aniso_label
_atom_site_aniso_U_11
_atom_site_aniso_U_22
_atom_site_aniso_U_33
_atom_site_aniso_U_12
_atom_site_aniso_U_13
_atom_site_aniso_U_23
C1 0.059(3) 0.060(3) 0.043(2) 0.024(2) 0.006(2) 0.016(2)
C2 0.058(3) 0.071(3) 0.058(3) 0.027(2) 0.010(2) 0.028(2)
C3 0.080(4) 0.103(4) 0.060(3) 0.028(3) 0.011(3) 0.036(3)
C4 0.096(4) 0.098(4) 0.043(3) 0.029(4) 0.001(3) 0.012(3)
C5 0.065(3) 0.071(3) 0.056(3) 0.024(3) -0.006(2) 0.005(2)
C6 0.106(4) 0.082(4) 0.069(3) 0.022(3) -0.012(3) 0.000(3)
C7 0.091(4) 0.091(4) 0.104(4) 0.014(3) 0.018(3) 0.061(4)
C8 0.062(3) 0.040(2) 0.045(2) 0.017(2) -0.005(2) 0.0143(18)
C9 0.061(3) 0.042(2) 0.046(2) 0.013(2) -0.008(2) 0.0104(19)
C10 0.081(3) 0.043(2) 0.060(3) 0.016(2) 0.002(3) 0.008(2)
C11 0.092(4) 0.058(3) 0.058(3) 0.034(3) 0.009(3) 0.014(2)
C12 0.065(3) 0.069(3) 0.056(3) 0.028(3) 0.005(2) 0.026(2)
C13 0.076(4) 0.100(4) 0.074(3) 0.035(3) 0.017(3) 0.035(3)
C14 0.079(4) 0.053(3) 0.079(3) -0.005(3) 0.003(3) 0.008(3)
C15 0.046(2) 0.035(2) 0.050(2) 0.0075(18) 0.0084(19) 0.0084(18)
C16 0.045(2) 0.039(2) 0.058(3) 0.0087(19) 0.004(2) 0.0093(19)
C17 0.052(3) 0.047(3) 0.083(3) 0.003(2) 0.017(2) 0.017(2)
C18 0.068(3) 0.052(3) 0.077(3) 0.006(2) 0.015(3) 0.032(2)
C19 0.069(3) 0.050(3) 0.058(3) 0.011(2) 0.002(2) 0.017(2)
C20 0.083(4) 0.095(4) 0.098(4) 0.016(3) -0.008(3) 0.054(3)
C21 0.047(3) 0.090(4) 0.128(5) 0.012(3) 0.003(3) 0.041(4)
I1 0.0894(3) 0.0652(2) 0.04841(18) 0.00163(17) 0.00875(16) 0.01222(15)
I2 0.0630(2) 0.03952(17) 0.0968(3) 0.01431(14) 0.00303(17) 0.01007(16)
I3 0.05512(19) 0.0623(2) 0.0677(2) 0.01301(14) 0.01072(14) 0.03120(15)
N1 0.064(2) 0.057(2) 0.050(2) 0.0183(19) 0.0019(18) 0.0131(18)
N2 0.057(2) 0.056(2) 0.057(2) 0.0195(18) 0.0023(18) 0.0244(18)
N3 0.049(2) 0.045(2) 0.061(2) 0.0090(16) 0.0021(17) 0.0147(17)
O1 0.079(2) 0.066(2) 0.076(2) 0.0091(18) 0.0111(18) 0.0331(18)
O2 0.0599(19) 0.0423(16) 0.0701(19) 0.0027(14) 0.0029(16) 0.0033(14)
O3 0.0402(16) 0.069(2) 0.087(2) 0.0107(15) 0.0047(15) 0.0270(17)

loop_
_atom_type_symbol
_atom_type_description
_atom_type_scat_dispersion_real
_atom_type_scat_dispersion_imag
_atom_type_scat_source
C C 0.0033 0.0016 'International Tables Vol C Tables 4.2.6.8 and 6.1.1.4'
H H 0.0000 0.0000 'International Tables Vol C Tables 4.2.6.8 and 6.1.1.4'
O O 0.0106 0.0060 'International Tables Vol C Tables 4.2.6.8 and 6.1.1.4'
I I -0.4742 1.8119 'International Tables Vol C Tables 4.2.6.8 and 6.1.1.4'
N N 0.0061 0.0033 'International Tables Vol C Tables 4.2.6.8 and 6.1.1.4'

loop_
_geom_angle_atom_site_label_1
_geom_angle_atom_site_label_2
_geom_angle_atom_site_label_3
_geom_angle_site_symmetry_1
_geom_angle_site_symmetry_3
_geom_angle
_geom_angle_publ_flag
N1 C1 C2 . . 125.0(4) ?
N1 C1 I1 . . 116.1(3) ?
C2 C1 I1 . . 118.9(3) ?
O1 C2 C3 . . 126.1(4) ?
O1 C2 C1 . . 118.2(4) ?
C3 C2 C1 . . 115.6(5) ?
C4 C3 C2 . . 118.8(5) ?
C4 C3 H3 . . 120.6 ?
C2 C3 H3 . . 120.6 ?
C3 C4 C5 . . 121.4(5) ?
C3 C4 H4 . . 119.3 ?
C5 C4 H4 . . 119.3 ?
N1 C5 C4 . . 120.8(5) ?
N1 C5 C6 . . 117.3(5) ?
C4 C5 C6 . . 122.0(5) ?
C5 C6 H6A . . 109.5 ?
C5 C6 H6B . . 109.5 ?
H6A C6 H6B . . 109.5 ?
C5 C6 H6C . . 109.5 ?
H6A C6 H6C . . 109.5 ?
H6B C6 H6C . . 109.5 ?
O1 C7 H7A . . 109.5 ?
O1 C7 H7B . . 109.5 ?
H7A C7 H7B . . 109.5 ?
O1 C7 H7C . . 109.5 ?
H7A C7 H7C . . 109.5 ?
H7B C7 H7C . . 109.5 ?
N2 C8 C9 . . 125.6(4) ?
N2 C8 I2 . . 115.6(3) ?
C9 C8 I2 . . 118.8(3) ?
O2 C9 C8 . . 118.2(4) ?
O2 C9 C10 . . 125.8(4) ?
C8 C9 C10 . . 116.0(4) ?
C11 C10 C9 . . 118.9(4) ?
C11 C10 H10 . . 120.6 ?
C9 C10 H10 . . 120.6 ?
C10 C11 C12 . . 121.0(4) ?
C10 C11 H11 . . 119.5 ?
C12 C11 H11 . . 119.5 ?
N2 C12 C11 . . 120.6(4) ?
N2 C12 C13 . . 116.3(4) ?
C11 C12 C13 . . 123.1(4) ?
C12 C13 H13A . . 109.5 ?
C12 C13 H13B . . 109.5 ?
H13A C13 H13B . . 109.5 ?
C12 C13 H13C . . 109.5 ?
H13A C13 H13C . . 109.5 ?
H13B C13 H13C . . 109.5 ?
O2 C14 H14A . . 109.5 ?
O2 C14 H14B . . 109.5 ?
H14A C14 H14B . . 109.5 ?
O2 C14 H14C . . 109.5 ?
H14A C14 H14C . . 109.5 ?
H14B C14 H14C . . 109.5 ?
N3 C15 C16 . . 124.5(4) ?
N3 C15 I3 . . 115.2(3) ?
C16 C15 I3 . . 120.3(3) ?
O3 C16 C17 . . 126.2(4) ?
O3 C16 C15 . . 117.2(4) ?
C17 C16 C15 . . 116.6(4) ?
C18 C17 C16 . . 119.8(4) ?
C18 C17 H17 . . 120.1 ?
C16 C17 H17 . . 120.1 ?
C19 C18 C17 . . 120.2(4) ?
C19 C18 H18 . . 119.9 ?
C17 C18 H18 . . 119.9 ?
N3 C19 C18 . . 120.8(4) ?
N3 C19 C20 . . 116.4(4) ?
C18 C19 C20 . . 122.8(4) ?
C19 C20 H20A . . 109.5 ?
C19 C20 H20B . . 109.5 ?
H20A C20 H20B . . 109.5 ?
C19 C20 H20C . . 109.5 ?
H20A C20 H20C . . 109.5 ?
H20B C20 H20C . . 109.5 ?
O3 C21 H21A . . 109.5 ?
O3 C21 H21B . . 109.5 ?
H21A C21 H21B . . 109.5 ?
O3 C21 H21C . . 109.5 ?
H21A C21 H21C . . 109.5 ?
H21B C21 H21C . . 109.5 ?
C1 N1 C5 . . 118.3(4) ?
C8 N2 C12 . . 117.8(4) ?
C15 N3 C19 . . 118.0(4) ?
C2 O1 C7 . . 116.9(4) ?
C9 O2 C14 . . 117.1(3) ?
C16 O3 C21 . . 116.5(4) ?

loop_
_geom_bond_atom_site_label_1
_geom_bond_atom_site_label_2
_geom_bond_site_symmetry_2
_geom_bond_distance
_geom_bond_publ_flag
C1 N1 . 1.323(5) ?
C1 C2 . 1.392(6) ?
C1 I1 . 2.110(4) ?
C2 O1 . 1.355(5) ?
C2 C3 . 1.390(6) ?
C3 C4 . 1.366(7) ?
C3 H3 . 0.9300 ?
C4 C5 . 1.368(7) ?
C4 H4 . 0.9300 ?
C5 N1 . 1.324(5) ?
C5 C6 . 1.497(7) ?
C6 H6A . 0.9600 ?
C6 H6B . 0.9600 ?
C6 H6C . 0.9600 ?
C7 O1 . 1.449(5) ?
C7 H7A . 0.9600 ?
C7 H7B . 0.9600 ?
C7 H7C . 0.9600 ?
C8 N2 . 1.315(5) ?
C8 C9 . 1.389(5) ?
C8 I2 . 2.115(4) ?
C9 O2 . 1.356(5) ?
C9 C10 . 1.394(6) ?
C10 C11 . 1.367(6) ?
C10 H10 . 0.9300 ?
C11 C12 . 1.379(6) ?
C11 H11 . 0.9300 ?
C12 N2 . 1.348(5) ?
C12 C13 . 1.496(6) ?
C13 H13A . 0.9600 ?
C13 H13B . 0.9600 ?
C13 H13C . 0.9600 ?
C14 O2 . 1.426(5) ?
C14 H14A . 0.9600 ?
C14 H14B . 0.9600 ?
C14 H14C . 0.9600 ?
C15 N3 . 1.324(5) ?
C15 C16 . 1.382(5) ?
C15 I3 . 2.114(4) ?
C16 O3 . 1.359(5) ?
C16 C17 . 1.380(6) ?
C17 C18 . 1.369(6) ?
C17 H17 . 0.9300 ?
C18 C19 . 1.369(6) ?
C18 H18 . 0.9300 ?
C19 N3 . 1.357(5) ?
C19 C20 . 1.506(6) ?
C20 H20A . 0.9600 ?
C20 H20B . 0.9600 ?
C20 H20C . 0.9600 ?
C21 O3 . 1.438(5) ?
C21 H21A . 0.9600 ?
C21 H21B . 0.9600 ?
C21 H21C . 0.9600 ?

loop_
_geom_hbond_atom_site_label_D
_geom_hbond_atom_site_label_H
_geom_hbond_atom_site_label_A
_geom_hbond_site_symmetry_A
_geom_hbond_distance_DH
_geom_hbond_distance_HA
_geom_hbond_distance_DA
_geom_hbond_angle_DHA
C14 H14B O2 2_765 0.96 2.56 3.429(6) 151

loop_
_geom_torsion_atom_site_label_1
_geom_torsion_atom_site_label_2
_geom_torsion_atom_site_label_3
_geom_torsion_atom_site_label_4
_geom_torsion_site_symmetry_1
_geom_torsion_site_symmetry_2
_geom_torsion_site_symmetry_3
_geom_torsion_site_symmetry_4
_geom_torsion
_geom_torsion_publ_flag
N1 C1 C2 O1 . . . . 179.0(4) ?
I1 C1 C2 O1 . . . . -2.2(5) ?
N1 C1 C2 C3 . . . . -0.6(7) ?
I1 C1 C2 C3 . . . . 178.2(3) ?
O1 C2 C3 C4 . . . . 179.9(5) ?
C1 C2 C3 C4 . . . . -0.5(7) ?
C2 C3 C4 C5 . . . . 1.5(8) ?
C3 C4 C5 N1 . . . . -1.3(8) ?
C3 C4 C5 C6 . . . . 178.4(5) ?
N2 C8 C9 O2 . . . . -177.6(4) ?
I2 C8 C9 O2 . . . . 2.8(5) ?
N2 C8 C9 C10 . . . . 2.5(6) ?
I2 C8 C9 C10 . . . . -177.2(3) ?
O2 C9 C10 C11 . . . . 178.5(4) ?
C8 C9 C10 C11 . . . . -1.6(6) ?
C9 C10 C11 C12 . . . . -0.4(7) ?
C10 C11 C12 N2 . . . . 1.8(7) ?
C10 C11 C12 C13 . . . . -177.9(4) ?
N3 C15 C16 O3 . . . . -177.8(3) ?
I3 C15 C16 O3 . . . . 0.7(5) ?
N3 C15 C16 C17 . . . . 1.8(6) ?
I3 C15 C16 C17 . . . . -179.7(3) ?
O3 C16 C17 C18 . . . . 179.1(4) ?
C15 C16 C17 C18 . . . . -0.4(6) ?
C16 C17 C18 C19 . . . . -1.1(7) ?
C17 C18 C19 N3 . . . . 1.5(7) ?
C17 C18 C19 C20 . . . . -178.5(5) ?
C2 C1 N1 C5 . . . . 0.8(6) ?
I1 C1 N1 C5 . . . . -178.0(3) ?
C4 C5 N1 C1 . . . . 0.1(7) ?
C6 C5 N1 C1 . . . . -179.5(4) ?
C9 C8 N2 C12 . . . . -1.1(6) ?
I2 C8 N2 C12 . . . . 178.5(3) ?
C11 C12 N2 C8 . . . . -1.1(6) ?
C13 C12 N2 C8 . . . . 178.6(4) ?
C16 C15 N3 C19 . . . . -1.5(6) ?
I3 C15 N3 C19 . . . . -180.0(3) ?
C18 C19 N3 C15 . . . . -0.3(6) ?
C20 C19 N3 C15 . . . . 179.8(4) ?
C3 C2 O1 C7 . . . . -1.8(7) ?
C1 C2 O1 C7 . . . . 178.7(4) ?
C8 C9 O2 C14 . . . . 179.8(4) ?
C10 C9 O2 C14 . . . . -0.3(6) ?
C17 C16 O3 C21 . . . . -2.6(6) ?
C15 C16 O3 C21 . . . . 177.0(4) ?
